data_4121822
loop_
_publ_author_name
'Yamanaka, Shoji'
'Komatsu, Masaya'
'Tanaka, Masashi'
'Sawa, Hiroshi'
'Inumaru, Kei'

_publ_section_title
;
 High-Pressure Synthesis and Structural Characterization of the Type II
 Clathrate Compound Na30.5Si136 Encapsulating Two Sodium Atoms in the Same
 Silicon Polyhedral Cages.
;
_journal_issue 21
_journal_name_full 'Journal of the American Chemical Society'
_journal_page_first 7717
_journal_page_last 7725
_journal_paper_doi 10.1021/ja502733e
_journal_volume 136
_journal_year 2014
_chemical_compound_source 'synthesis as described'
_chemical_formula_moiety 'Na7.5 Si34'
_chemical_formula_sum 'Na7.5 Si34'
_chemical_formula_weight 1127.34
_chemical_name_systematic
;
 ?
;
_space_group_IT_number 198
_symmetry_cell_setting cubic
_symmetry_Int_Tables_number 198
_symmetry_space_group_name_Hall 'P 2ac 2ab 3'
_symmetry_space_group_name_H-M 'P 21 3'
_atom_sites_solution_primary direct
_atom_sites_solution_secondary difmap
_audit_creation_method SHELXL-97
_cell_angle_alpha 90.000(5)
_cell_angle_beta 90.000(5)
_cell_angle_gamma 90.000(5)
_cell_formula_units_Z 4
_cell_length_a 14.763(5)
_cell_length_b 14.763(5)
_cell_length_c 14.763(5)
_cell_measurement_reflns_used 0
_cell_measurement_temperature 10
_cell_measurement_theta_max 0
_cell_measurement_theta_min 0
_cell_volume 3217.5(19)
_computing_cell_refinement 'Bruker SAINT'
_computing_data_collection 'Bruker APEX2'
_computing_data_reduction 'Bruker SAINT'
_computing_molecular_graphics 'Ortep-3 for Windows (Farrugia, 1997)'
_computing_publication_material 'WinGX publication routines (Farrugia, 1999)'
_computing_structure_refinement 'SHELXL-97 (Sheldrick, 1997)'
_computing_structure_solution 'SIR97 (Giacovazzo et al, 1997)'
_diffrn_ambient_temperature 10
_diffrn_detector_area_resol_mean 'not relevant'
_diffrn_measured_fraction_theta_full 0.984
_diffrn_measured_fraction_theta_max 0.984
_diffrn_measurement_device_type 'Brucker SMART CCD'
_diffrn_measurement_method 'phi and omega scans'
_diffrn_radiation_source 'fine-focus sealed tube'
_diffrn_radiation_type MoK\a
_diffrn_radiation_wavelength 0.71069
_diffrn_reflns_av_R_equivalents 0.0185
_diffrn_reflns_av_sigmaI/netI 0.0099
_diffrn_reflns_limit_h_max 19
_diffrn_reflns_limit_h_min -19
_diffrn_reflns_limit_k_max 19
_diffrn_reflns_limit_k_min -19
_diffrn_reflns_limit_l_max 19
_diffrn_reflns_limit_l_min -19
_diffrn_reflns_number 36994
_diffrn_reflns_theta_full 28.58
_diffrn_reflns_theta_max 28.58
_diffrn_reflns_theta_min 1.38
_exptl_absorpt_coefficient_mu 1.418
_exptl_absorpt_correction_T_max 0.869
_exptl_absorpt_correction_T_min 0.762
_exptl_absorpt_correction_type empirical
_exptl_absorpt_process_details 'Bruker SADABS'
_exptl_crystal_colour black
_exptl_crystal_density_diffrn 2.328
_exptl_crystal_density_method 'not measured'
_exptl_crystal_description prism
_exptl_crystal_F_000 2234
_exptl_crystal_size_max 0.2
_exptl_crystal_size_mid 0.2
_exptl_crystal_size_min 0.1
_refine_diff_density_max 0.706
_refine_diff_density_min -1.266
_refine_diff_density_rms 0.105
_refine_ls_abs_structure_details 'Flack H D (1983), Acta Cryst. A39, 876-881'
_refine_ls_abs_structure_Flack 0.00
_refine_ls_extinction_coef 0.00054(6)
_refine_ls_extinction_expression Fc^*^=kFc[1+0.001xFc^2^\l^3^/sin(2\q)]^-1/4^
_refine_ls_extinction_method SHELXL
_refine_ls_goodness_of_fit_ref 1.087
_refine_ls_matrix_type full
_refine_ls_number_parameters 89
_refine_ls_number_reflns 2696
_refine_ls_number_restraints 0
_refine_ls_restrained_S_all 1.087
_refine_ls_R_factor_all 0.0391
_refine_ls_R_factor_gt 0.0373
_refine_ls_shift/su_max 0.000
_refine_ls_shift/su_mean 0.000
_refine_ls_structure_factor_coef Fsqd
_refine_ls_weighting_details 'calc w=1/[\s^2^(Fo^2^)+(0.0170P)^2^+13.5187P] where P=(Fo^2^+2Fc^2^)/3'
_refine_ls_weighting_scheme calc
_refine_ls_wR_factor_gt 0.0813
_refine_ls_wR_factor_ref 0.0826
_reflns_number_gt 2617
_reflns_number_total 2696
_reflns_threshold_expression >2sigma(I)
_cod_data_source_file ja502733e_si_004.cif
_cod_data_source_block Na30.5Si136_10K
_cod_depositor_comments 'Adding full bibliography for 4121822--4121827.cif.'
_cod_database_code 4121822

loop_
_symmetry_equiv_pos_as_xyz
'x, y, z'
'-x+1/2, -y, z+1/2'
'x+1/2, -y+1/2, -z'
'-x, y+1/2, -z+1/2'
'z, x, y'
'y, z, x'
'-z+1/2, -x, y+1/2'
'-y, z+1/2, -x+1/2'
'z+1/2, -x+1/2, -y'
'-y+1/2, -z, x+1/2'
'-z, x+1/2, -y+1/2'
'y+1/2, -z+1/2, -x'

loop_
_atom_site_label
_atom_site_type_symbol
_atom_site_fract_x
_atom_site_fract_y
_atom_site_fract_z
_atom_site_U_iso_or_equiv
_atom_site_adp_type
_atom_site_occupancy
_atom_site_symmetry_multiplicity
_atom_site_calc_flag
_atom_site_refinement_flags
Si11 Si -0.24731(9) 0.24731(9) -0.25269(9) 0.00733(19) Uani 1 3 d S
Si12 Si 0.00229(9) -0.00229(9) -0.50229(9) 0.00733(19) Uani 1 3 d S
Si21 Si -0.33789(9) 0.33789(9) -0.16211(9) 0.00712(13) Uani 1 3 d S
Si22 Si -0.15820(10) 0.15430(10) -0.15926(9) 0.00712(13) Uani 1 1 d .
Si23 Si 0.09585(9) -0.09585(9) -0.59585(9) 0.00712(13) Uani 1 3 d S
Si24 Si 0.09477(10) 0.08963(10) -0.40650(10) 0.00712(13) Uani 1 1 d .
Si31 Si 0.31065(10) 0.00683(9) -0.69177(11) 0.00667(11) Uani 1 1 d .
Si32 Si -0.30505(11) 0.49263(10) -0.19446(11) 0.00667(11) Uani 1 1 d .
Si33 Si -0.31103(10) 0.68971(11) 0.00519(10) 0.00667(11) Uani 1 1 d .
Si34 Si -0.19541(11) 0.00251(10) -0.19668(10) 0.00667(11) Uani 1 1 d .
Si35 Si -0.24818(9) 0.55370(10) -0.05786(11) 0.00667(11) Uani 1 1 d .
Si36 Si 0.05394(10) 0.05484(10) -0.25349(10) 0.00667(11) Uani 1 1 d .
Si37 Si 0.24854(10) -0.05855(10) -0.55977(10) 0.00667(11) Uani 1 1 d .
Si38 Si -0.05882(10) -0.06231(10) -0.25677(10) 0.00667(11) Uani 1 1 d .
Na11 Na -0.12340(13) 0.12340(13) -0.37660(13) 0.0098(10) Uani 1 3 d S
Na12 Na -0.12370(17) 0.37146(13) -0.12432(17) 0.0094(4) Uani 1 1 d .
Na21 Na -0.5020(10) 0.5020(10) 0.0020(10) 0.064(8) Uani 0.39(3) 3 d SP
Na22 Na -0.05767(18) -0.05767(18) -0.05767(18) 0.0131(14) Uani 0.809(16) 3 d SP
Na23 Na -0.4495(2) 0.4495(2) -0.0505(2) 0.0141(18) Uani 0.675(18) 3 d SP
Na31 Na -0.2537(9) -0.2537(9) -0.2537(9) 0.009(6) Uiso 0.165(18) 3 d SP
Na32 Na -0.3018(4) 0.6933(4) -0.1928(4) 0.007(2) Uiso 0.261(9) 1 d P
Na33 Na 0.1952(4) 0.1951(4) -0.2909(4) 0.007(2) Uiso 0.293(9) 1 d P

loop_
_atom_site_aniso_label
_atom_site_aniso_U_11
_atom_site_aniso_U_22
_atom_site_aniso_U_33
_atom_site_aniso_U_23
_atom_site_aniso_U_13
_atom_site_aniso_U_12
Si11 0.00733(19) 0.00733(19) 0.00733(19) -0.0022(4) 0.0022(4) 0.0022(4)
Si12 0.00733(19) 0.00733(19) 0.00733(19) -0.0022(4) 0.0022(4) 0.0022(4)
Si21 0.00712(13) 0.00712(13) 0.00712(13) -0.0015(2) 0.0015(2) 0.0015(2)
Si22 0.00712(13) 0.00712(13) 0.00712(13) -0.0015(2) 0.0015(2) 0.0015(2)
Si23 0.00712(13) 0.00712(13) 0.00712(13) -0.0015(2) 0.0015(2) 0.0015(2)
Si24 0.00712(13) 0.00712(13) 0.00712(13) -0.0015(2) 0.0015(2) 0.0015(2)
Si31 0.0058(2) 0.0061(2) 0.0082(3) -0.00056(16) 0.00073(14) 0.00049(13)
Si32 0.0058(2) 0.0061(2) 0.0082(3) -0.00056(16) 0.00073(14) 0.00049(13)
Si33 0.0058(2) 0.0061(2) 0.0082(3) -0.00056(16) 0.00073(14) 0.00049(13)
Si34 0.0058(2) 0.0061(2) 0.0082(3) -0.00056(16) 0.00073(14) 0.00049(13)
Si35 0.0058(2) 0.0061(2) 0.0082(3) -0.00056(16) 0.00073(14) 0.00049(13)
Si36 0.0058(2) 0.0061(2) 0.0082(3) -0.00056(16) 0.00073(14) 0.00049(13)
Si37 0.0058(2) 0.0061(2) 0.0082(3) -0.00056(16) 0.00073(14) 0.00049(13)
Si38 0.0058(2) 0.0061(2) 0.0082(3) -0.00056(16) 0.00073(14) 0.00049(13)
Na11 0.0098(10) 0.0098(10) 0.0098(10) -0.0001(9) 0.0001(9) 0.0001(9)
Na12 0.0108(9) 0.0068(13) 0.0107(9) -0.0011(6) 0.0002(9) -0.0008(6)
Na21 0.064(8) 0.064(8) 0.064(8) 0.003(5) -0.003(5) -0.003(5)
Na22 0.0131(14) 0.0131(14) 0.0131(14) -0.0047(8) -0.0047(8) -0.0047(8)
Na23 0.0141(18) 0.0141(18) 0.0141(18) -0.0049(10) 0.0049(10) 0.0049(10)

loop_
_atom_type_symbol
_atom_type_description
_atom_type_scat_dispersion_real
_atom_type_scat_dispersion_imag
_atom_type_scat_source
Na Na 0.0362 0.0249 'International Tables Vol C Tables 4.2.6.8 and 6.1.1.4'
Si Si 0.0817 0.0704 'International Tables Vol C Tables 4.2.6.8 and 6.1.1.4'

loop_
_geom_angle_atom_site_label_1
_geom_angle_atom_site_label_2
_geom_angle_atom_site_label_3
_geom_angle
_geom_angle_site_symmetry_1
_geom_angle_site_symmetry_3
Si21 Si11 Si22 108.77(6) . 7_454
Si21 Si11 Si22 108.77(6) . .
Si22 Si11 Si22 110.16(6) 7_454 .
Si21 Si11 Si22 108.77(6) . 8_554
Si22 Si11 Si22 110.16(6) 7_454 8_554
Si22 Si11 Si22 110.16(6) . 8_554
Si21 Si11 Na11 180.00(17) . .
Si22 Si11 Na11 71.23(6) 7_454 .
Si22 Si11 Na11 71.23(6) . .
Si22 Si11 Na11 71.23(6) 8_554 .
Si21 Si11 Na12 69.96(6) . .
Si22 Si11 Na12 178.72(11) 7_454 .
Si22 Si11 Na12 70.63(4) . .
Si22 Si11 Na12 70.29(5) 8_554 .
Na11 Si11 Na12 110.04(6) . .
Si21 Si11 Na12 69.96(6) . 7_454
Si22 Si11 Na12 70.63(4) 7_454 7_454
Si22 Si11 Na12 70.29(5) . 7_454
Si22 Si11 Na12 178.72(11) 8_554 7_454
Na11 Si11 Na12 110.04(6) . 7_454
Na12 Si11 Na12 108.90(6) . 7_454
Si21 Si11 Na12 69.96(6) . 8_554
Si22 Si11 Na12 70.29(5) 7_454 8_554
Si22 Si11 Na12 178.72(11) . 8_554
Si22 Si11 Na12 70.63(4) 8_554 8_554
Na11 Si11 Na12 110.04(6) . 8_554
Na12 Si11 Na12 108.90(6) . 8_554
Na12 Si11 Na12 108.90(6) 7_454 8_554
Si24 Si12 Si24 109.07(6) . 7_454
Si24 Si12 Si24 109.07(6) . 8_554
Si24 Si12 Si24 109.07(6) 7_454 8_554
Si24 Si12 Si23 109.87(6) . .
Si24 Si12 Si23 109.87(6) 7_454 .
Si24 Si12 Si23 109.87(6) 8_554 .
Si24 Si12 Na12 179.00(11) . 5_554
Si24 Si12 Na12 70.36(4) 7_454 5_554
Si24 Si12 Na12 70.48(6) 8_554 5_554
Si23 Si12 Na12 71.13(6) . 5_554
Si24 Si12 Na12 70.36(4) . 4_544
Si24 Si12 Na12 70.48(6) 7_454 4_544
Si24 Si12 Na12 179.00(11) 8_554 4_544
Si23 Si12 Na12 71.13(6) . 4_544
Na12 Si12 Na12 110.07(6) 5_554 4_544
Si24 Si12 Na12 70.48(6) . 10_554
Si24 Si12 Na12 179.00(11) 7_454 10_554
Si24 Si12 Na12 70.36(4) 8_554 10_554
Si23 Si12 Na12 71.13(6) . 10_554
Na12 Si12 Na12 110.07(6) 5_554 10_554
Na12 Si12 Na12 110.07(6) 4_544 10_554
Si24 Si12 Na11 70.13(6) . .
Si24 Si12 Na11 70.13(6) 7_454 .
Si24 Si12 Na11 70.13(6) 8_554 .
Si23 Si12 Na11 180.00(15) . .
Na12 Si12 Na11 108.87(6) 5_554 .
Na12 Si12 Na11 108.87(6) 4_544 .
Na12 Si12 Na11 108.87(6) 10_554 .
Si11 Si21 Si32 108.68(6) . 8_554
Si11 Si21 Si32 108.68(6) . .
Si32 Si21 Si32 110.26(6) 8_554 .
Si11 Si21 Si32 108.68(6) . 7_454
Si32 Si21 Si32 110.26(6) 8_554 7_454
Si32 Si21 Si32 110.26(6) . 7_454
Si11 Si21 Na23 180.00(18) . .
Si32 Si21 Na23 71.32(6) 8_554 .
Si32 Si21 Na23 71.32(6) . .
Si32 Si21 Na23 71.32(6) 7_454 .
Si11 Si21 Na12 67.99(5) . 7_454
Si32 Si21 Na12 70.82(6) 8_554 7_454
Si32 Si21 Na12 176.60(9) . 7_454
Si32 Si21 Na12 71.96(5) 7_454 7_454
Na23 Si21 Na12 112.01(5) . 7_454
Si11 Si21 Na12 67.99(5) . .
Si32 Si21 Na12 176.60(9) 8_554 .
Si32 Si21 Na12 71.96(5) . .
Si32 Si21 Na12 70.82(6) 7_454 .
Na23 Si21 Na12 112.01(5) . .
Na12 Si21 Na12 106.82(6) 7_454 .
Si11 Si21 Na12 67.99(5) . 8_554
Si32 Si21 Na12 71.96(5) 8_554 8_554
Si32 Si21 Na12 70.82(6) . 8_554
Si32 Si21 Na12 176.60(9) 7_454 8_554
Na23 Si21 Na12 112.01(5) . 8_554
Na12 Si21 Na12 106.82(6) 7_454 8_554
Na12 Si21 Na12 106.82(6) . 8_554
Si11 Si22 Si33 107.31(7) . 11
Si11 Si22 Si31 108.29(9) . 9
Si33 Si22 Si31 109.57(8) 11 9
Si11 Si22 Si34 106.60(7) . .
Si33 Si22 Si34 112.47(8) 11 .
Si31 Si22 Si34 112.35(8) 9 .
Si11 Si22 Na12 67.22(6) . 7_454
Si33 Si22 Na12 174.42(8) 11 7_454
Si31 Si22 Na12 72.09(6) 9 7_454
Si34 Si22 Na12 71.02(7) . 7_454
Si11 Si22 Na11 66.10(7) . .
Si33 Si22 Na11 72.18(6) 11 .
Si31 Si22 Na11 174.30(8) 9 .
Si34 Si22 Na11 71.17(5) . .
Na12 Si22 Na11 105.65(5) 7_454 .
Si11 Si22 Na12 66.97(5) . .
Si33 Si22 Na12 70.73(7) 11 .
Si31 Si22 Na12 70.69(7) 9 .
Si34 Si22 Na12 173.57(7) . .
Na12 Si22 Na12 105.36(9) 7_454 .
Na11 Si22 Na12 105.36(6) . .
Si37 Si23 Si37 112.27(6) . 8_554
Si37 Si23 Si37 112.27(6) . 7_454
Si37 Si23 Si37 112.27(6) 8_554 7_454
Si37 Si23 Si12 106.50(6) . .
Si37 Si23 Si12 106.50(6) 8_554 .
Si37 Si23 Si12 106.50(6) 7_454 .
Si37 Si23 Na12 172.15(10) . 5_554
Si37 Si23 Na12 70.29(5) 8_554 5_554
Si37 Si23 Na12 72.34(6) 7_454 5_554
Si12 Si23 Na12 65.74(5) . 5_554
Si37 Si23 Na12 70.29(5) . 10_554
Si37 Si23 Na12 72.34(6) 8_554 10_554
Si37 Si23 Na12 172.15(10) 7_454 10_554
Si12 Si23 Na12 65.74(5) . 10_554
Na12 Si23 Na12 104.29(6) 5_554 10_554
Si37 Si23 Na12 72.34(6) . 4_544
Si37 Si23 Na12 172.15(10) 8_554 4_544
Si37 Si23 Na12 70.29(5) 7_454 4_544
Si12 Si23 Na12 65.74(5) . 4_544
Na12 Si23 Na12 104.29(6) 5_554 4_544
Na12 Si23 Na12 104.29(6) 10_554 4_544
Si38 Si24 Si35 110.90(8) 8_554 4_544
Si38 Si24 Si12 107.43(7) 8_554 .
Si35 Si24 Si12 106.60(8) 4_544 .
Si38 Si24 Si36 110.96(7) 8_554 .
Si35 Si24 Si36 113.56(8) 4_544 .
Si12 Si24 Si36 107.03(7) . .
Si38 Si24 Na33 72.63(12) 8_554 .
Si35 Si24 Na33 75.55(12) 4_544 .
Si12 Si24 Na33 177.52(14) . .
Si36 Si24 Na33 70.79(13) . .
Si38 Si24 Na12 173.78(7) 8_554 4_544
Si35 Si24 Na12 71.86(6) 4_544 4_544
Si12 Si24 Na12 66.34(5) . 4_544
Si36 Si24 Na12 72.02(7) . 4_544
Na33 Si24 Na12 113.59(12) . 4_544
Si38 Si24 Na12 70.80(7) 8_554 10_554
Si35 Si24 Na12 71.05(6) 4_544 10_554
Si12 Si24 Na12 66.26(6) . 10_554
Si36 Si24 Na12 173.09(8) . 10_554
Na33 Si24 Na12 115.88(14) . 10_554
Na12 Si24 Na12 105.58(9) 4_544 10_554
Si38 Si24 Na11 71.72(5) 8_554 .
Si35 Si24 Na11 173.37(7) 4_544 .
Si12 Si24 Na11 66.79(7) . .
Si36 Si24 Na11 70.08(6) . .
Na33 Si24 Na11 111.07(12) . .
Na12 Si24 Na11 104.93(6) 4_544 .
Na12 Si24 Na11 104.83(5) 10_554 .
Si37 Si31 Si22 107.55(7) . 10_554
Si37 Si31 Si36 119.10(10) . 2_554
Si22 Si31 Si36 105.13(8) 10_554 2_554
Si37 Si31 Si32 107.65(8) . 3_554
Si22 Si31 Si32 107.47(8) 10_554 3_554
Si36 Si31 Si32 109.39(9) 2_554 3_554
Si37 Si31 Na32 65.83(12) . 9_545
Si22 Si31 Na32 163.32(16) 10_554 9_545
Si36 Si31 Na32 68.19(12) 2_554 9_545
Si32 Si31 Na32 89.21(15) 3_554 9_545
Si37 Si31 Na33 89.23(11) . 2_554
Si22 Si31 Na33 162.41(12) 10_554 2_554
Si36 Si31 Na33 60.63(11) 2_554 2_554
Si32 Si31 Na33 71.07(10) 3_554 2_554
Na32 Si31 Na33 25.73(15) 9_545 2_554
Si37 Si31 Na12 69.67(7) . 10_554
Si22 Si31 Na12 67.66(8) 10_554 10_554
Si36 Si31 Na12 170.66(10) 2_554 10_554
Si32 Si31 Na12 68.70(7) 3_554 10_554
Na32 Si31 Na12 120.39(13) 9_545 10_554
Na33 Si31 Na12 125.12(11) 2_554 10_554
Si37 Si31 Na12 170.80(10) . 3_554
Si22 Si31 Na12 66.50(7) 10_554 3_554
Si36 Si31 Na12 69.91(7) 2_554 3_554
Si32 Si31 Na12 68.98(7) 3_554 3_554
Na32 Si31 Na12 121.86(13) 9_545 3_554
Na33 Si31 Na12 97.47(11) 2_554 3_554
Na12 Si31 Na12 101.23(10) 10_554 3_554
Si35 Si32 Si21 105.48(7) . .
Si35 Si32 Si31 110.10(9) . 3_454
Si21 Si32 Si31 106.78(8) . 3_454
Si35 Si32 Si37 116.12(7) . 10_454
Si21 Si32 Si37 107.21(8) . 10_454
Si31 Si32 Si37 110.58(9) 3_454 10_454
Si35 Si32 Na32 66.78(13) . .
Si21 Si32 Na32 163.70(15) . .
Si31 Si32 Na32 89.49(15) 3_454 .
Si37 Si32 Na32 66.60(13) 10_454 .
Si35 Si32 Na23 74.68(6) . .
Si21 Si32 Na23 61.46(8) . .
Si31 Si32 Na23 168.24(10) 3_454 .
Si37 Si32 Na23 75.28(7) 10_454 .
Na32 Si32 Na23 102.26(15) . .
Si35 Si32 Na12 171.00(10) . 8_554
Si21 Si32 Na12 66.79(7) . 8_554
Si31 Si32 Na12 69.35(6) 3_454 8_554
Si37 Si32 Na12 71.63(6) 10_454 8_554
Na32 Si32 Na12 121.90(14) . 8_554
Na23 Si32 Na12 104.17(6) . 8_554
Si35 Si32 Na12 70.08(7) . .
Si21 Si32 Na12 65.97(7) . .
Si31 Si32 Na12 69.63(7) 3_454 .
Si37 Si32 Na12 172.38(8) 10_454 .
Na32 Si32 Na12 120.90(14) . .
Na23 Si32 Na12 103.15(8) . .
Na12 Si32 Na12 101.84(10) 8_554 .
Si35 Si32 Na33 63.28(11) . 4_554
Si21 Si32 Na33 161.84(12) . 4_554
Si31 Si32 Na33 67.24(11) 3_454 4_554
Si37 Si32 Na33 90.85(11) 10_454 4_554
Na32 Si32 Na33 27.85(16) . 4_554
Na23 Si32 Na33 123.73(12) . 4_554
Na12 Si32 Na33 122.84(11) 8_554 4_554
Na12 Si32 Na33 96.12(11) . 4_554
Si22 Si33 Si36 104.37(7) 12_455 12_455
Si22 Si33 Si34 107.69(8) 12_455 5_565
Si36 Si33 Si34 107.64(10) 12_455 5_565
Si22 Si33 Si35 107.20(8) 12_455 .
Si36 Si33 Si35 120.98(8) 12_455 .
Si34 Si33 Si35 108.29(8) 5_565 .
Si22 Si33 Na32 165.86(16) 12_455 .
Si36 Si33 Na32 70.27(13) 12_455 .
Si34 Si33 Na32 86.45(15) 5_565 .
Si35 Si33 Na32 67.03(13) . .
Si22 Si33 Na33 161.10(12) 12_455 12_455
Si36 Si33 Na33 60.86(11) 12_455 12_455
Si34 Si33 Na33 69.32(11) 5_565 12_455
Si35 Si33 Na33 91.17(11) . 12_455
Na32 Si33 Na33 25.76(16) . 12_455
Si22 Si33 Na12 67.67(7) 12_455 12_455
Si36 Si33 Na12 169.01(8) 12_455 12_455
Si34 Si33 Na12 69.27(7) 5_565 12_455
Si35 Si33 Na12 69.57(7) . 12_455
Na32 Si33 Na12 119.27(14) . 12_455
Na33 Si33 Na12 124.98(11) 12_455 12_455
Si22 Si33 Na11 66.55(7) 12_455 2_465
Si36 Si33 Na11 68.15(7) 12_455 2_465
Si34 Si33 Na11 68.58(6) 5_565 2_465
Si35 Si33 Na11 170.62(10) . 2_465
Na32 Si33 Na11 120.70(14) . 2_465
Na33 Si33 Na11 95.74(12) 12_455 2_465
Na12 Si33 Na11 101.20(9) 12_455 2_465
Si38 Si34 Si22 104.80(8) 5 .
Si38 Si34 Si33 109.09(9) 5 6_455
Si22 Si34 Si33 108.22(8) . 6_455
Si38 Si34 Si38 118.66(7) 5 .
Si22 Si34 Si38 105.54(8) . .
Si33 Si34 Si38 109.94(9) 6_455 .
Si38 Si34 Na22 64.85(5) 5 .
Si22 Si34 Na22 87.92(9) . .
Si33 Si34 Na22 163.85(10) 6_455 .
Si38 Si34 Na22 64.46(5) . .
Si38 Si34 Na33 92.50(12) 5 7_454
Si22 Si34 Na33 162.30(12) . 7_454
Si33 Si34 Na33 68.49(11) 6_455 7_454
Si38 Si34 Na33 61.65(11) . 7_454
Na22 Si34 Na33 96.25(12) . 7_454
Si38 Si34 Na12 69.44(6) 5 7_454
Si22 Si34 Na12 67.10(7) . 7_454
Si33 Si34 Na12 68.97(7) 6_455 7_454
Si38 Si34 Na12 170.91(8) . 7_454
Na22 Si34 Na12 119.08(6) . 7_454
Na33 Si34 Na12 124.16(12) 7_454 7_454
Si38 Si34 Na11 170.28(9) 5 .
Si22 Si34 Na11 67.08(7) . .
Si33 Si34 Na11 70.07(6) 6_455 .
Si38 Si34 Na11 69.83(7) . .
Na22 Si34 Na11 118.57(6) . .
Na33 Si34 Na11 96.03(12) 7_454 .
Na12 Si34 Na11 101.75(10) 7_454 .
Si38 Si34 Na33 58.53(10) 5 12_445
Si22 Si34 Na33 160.71(12) . 12_445
Si33 Si34 Na33 72.14(10) 6_455 12_445
Si38 Si34 Na33 91.97(11) . 12_445
Na22 Si34 Na33 92.52(11) . 12_445
Na33 Si34 Na33 36.63(19) 7_454 12_445
Na12 Si34 Na33 96.14(11) 7_454 12_445
Na11 Si34 Na33 128.31(11) . 12_445
Si32 Si35 Si24 103.53(7) . 4_554
Si32 Si35 Si33 120.85(9) . .
Si24 Si35 Si33 105.46(7) 4_554 .
Si32 Si35 Si37 110.69(8) . 4_554
Si24 Si35 Si37 108.38(7) 4_554 4_554
Si33 Si35 Si37 107.23(8) . 4_554
Si32 Si35 Na32 66.30(12) . .
Si24 Si35 Na32 87.19(15) 4_554 .
Si33 Si35 Na32 64.98(12) . .
Si37 Si35 Na32 164.26(15) 4_554 .
Si32 Si35 Na33 74.72(11) . 4_554
Si24 Si35 Na33 57.40(11) 4_554 4_554
Si33 Si35 Na33 79.44(11) . 4_554
Si37 Si35 Na33 165.76(12) 4_554 4_554
Na32 Si35 Na33 29.94(16) . 4_554
Si32 Si35 Na23 62.42(8) . .
Si24 Si35 Na23 162.22(11) 4_554 .
Si33 Si35 Na23 91.65(10) . .
Si37 Si35 Na23 69.97(4) 4_554 .
Na32 Si35 Na23 95.95(14) . .
Na33 Si35 Na23 123.16(11) 4_554 .
Si32 Si35 Na12 168.96(9) . 12_455
Si24 Si35 Na12 67.02(7) 4_554 12_455
Si33 Si35 Na12 68.64(7) . 12_455
Si37 Si35 Na12 68.89(7) 4_554 12_455
Na32 Si35 Na12 117.22(13) . 12_455
Na33 Si35 Na12 103.18(11) 4_554 12_455
Na23 Si35 Na12 125.50(8) . 12_455
Si32 Si35 Na12 69.16(7) . .
Si24 Si35 Na12 66.38(7) 4_554 .
Si33 Si35 Na12 169.18(9) . .
Si37 Si35 Na12 70.36(6) 4_554 .
Na32 Si35 Na12 119.91(13) . .
Na33 Si35 Na12 100.67(11) 4_554 .
Na23 Si35 Na12 97.20(10) . .
Na12 Si35 Na12 100.99(10) 12_455 .
Si33 Si36 Si31 118.64(8) 11 2
Si33 Si36 Si24 106.84(8) 11 .
Si31 Si36 Si24 103.41(7) 2 .
Si33 Si36 Si38 110.86(9) 11 .
Si31 Si36 Si38 108.35(8) 2 .
Si24 Si36 Si38 108.07(7) . .
Si33 Si36 Na33 75.56(11) 11 .
Si31 Si36 Na33 75.49(11) 2 .
Si24 Si36 Na33 60.10(12) . .
Si38 Si36 Na33 168.13(13) . .
Si33 Si36 Na32 63.52(13) 11 11
Si31 Si36 Na32 65.96(12) 2 11
Si24 Si36 Na32 87.55(14) . 11
Si38 Si36 Na32 164.36(14) . 11
Na33 Si36 Na32 27.45(16) . 11
Si33 Si36 Na11 70.93(7) 11 .
Si31 Si36 Na11 169.19(10) 2 .
Si24 Si36 Na11 67.63(7) . .
Si38 Si36 Na11 70.38(5) . .
Na33 Si36 Na11 103.66(11) . .
Na32 Si36 Na11 118.06(12) 11 .
Si33 Si36 Na12 171.20(9) 11 4_544
Si31 Si36 Na12 69.21(7) 2 4_544
Si24 Si36 Na12 66.13(7) . 4_544
Si38 Si36 Na12 68.10(7) . 4_544
Na33 Si36 Na12 103.96(11) . 4_544
Na32 Si36 Na12 119.81(13) 11 4_544
Na11 Si36 Na12 100.90(10) . 4_544
Si31 Si37 Si23 106.13(7) . .
Si31 Si37 Si32 123.27(8) . 9_545
Si23 Si37 Si32 103.33(7) . 9_545
Si31 Si37 Si35 108.41(7) . 4_544
Si23 Si37 Si35 108.63(8) . 4_544
Si32 Si37 Si35 106.35(8) 9_545 4_544
Si31 Si37 Na32 67.91(12) . 9_545
Si23 Si37 Na32 88.13(15) . 9_545
Si32 Si37 Na32 65.82(13) 9_545 9_545
Si35 Si37 Na32 163.03(15) 4_544 9_545
Si31 Si37 Na12 69.19(7) . 10_554
Si23 Si37 Na12 67.93(7) . 10_554
Si32 Si37 Na12 167.17(8) 9_545 10_554
Si35 Si37 Na12 69.38(7) 4_544 10_554
Na32 Si37 Na12 121.50(14) 9_545 10_554
Si31 Si37 Na23 92.43(10) . 4_544
Si23 Si37 Na23 160.94(11) . 4_544
Si32 Si37 Na23 61.51(9) 9_545 4_544
Si35 Si37 Na23 68.28(5) 4_544 4_544
Na32 Si37 Na23 95.03(14) 9_545 4_544
Na12 Si37 Na23 124.62(8) 10_554 4_544
Si31 Si37 Na12 169.31(10) . 4_544
Si23 Si37 Na12 66.44(7) . 4_544
Si32 Si37 Na12 67.00(6) 9_545 4_544
Si35 Si37 Na12 68.58(6) 4_544 4_544
Na32 Si37 Na12 118.04(13) 9_545 4_544
Na12 Si37 Na12 100.39(10) 10_554 4_544
Na23 Si37 Na12 95.73(10) 4_544 4_544
Si34 Si38 Si24 106.24(8) 6 7_454
Si34 Si38 Si36 109.37(8) 6 .
Si24 Si38 Si36 108.32(8) 7_454 .
Si34 Si38 Si34 120.99(7) 6 .
Si24 Si38 Si34 104.61(7) 7_454 .
Si36 Si38 Si34 106.72(8) . .
Si34 Si38 Na22 68.52(6) 6 .
Si24 Si38 Na22 163.95(11) 7_454 .
Si36 Si38 Na22 87.65(9) . .
Si34 Si38 Na22 68.06(5) . .
Si34 Si38 Na33 80.08(12) 6 7_454
Si24 Si38 Na33 59.33(11) 7_454 7_454
Si36 Si38 Na33 166.84(13) . 7_454
Si34 Si38 Na33 74.41(12) . 7_454
Na22 Si38 Na33 104.62(13) . 7_454
Si34 Si38 Na12 69.43(6) 6 4_544
Si24 Si38 Na12 67.37(7) 7_454 4_544
Si36 Si38 Na12 70.38(6) . 4_544
Si34 Si38 Na12 169.05(8) . 4_544
Na22 Si38 Na12 121.62(8) . 4_544
Na33 Si38 Na12 105.95(11) 7_454 4_544
Si34 Si38 Na11 169.99(9) 6 .
Si24 Si38 Na11 66.75(7) 7_454 .
Si36 Si38 Na11 67.91(5) . .
Si34 Si38 Na11 68.62(6) . .
Na22 Si38 Na11 120.20(8) . .
Na33 Si38 Na11 101.17(12) 7_454 .
Na12 Si38 Na11 100.82(10) 4_544 .
Si11 Na11 Si12 180.00(9) . .
Si11 Na11 Si22 42.67(4) . 7_454
Si12 Na11 Si22 137.33(4) . 7_454
Si11 Na11 Si22 42.67(4) . .
Si12 Na11 Si22 137.33(4) . .
Si22 Na11 Si22 71.89(7) 7_454 .
Si11 Na11 Si22 42.67(4) . 8_554
Si12 Na11 Si22 137.33(4) . 8_554
Si22 Na11 Si22 71.89(7) 7_454 8_554
Si22 Na11 Si22 71.89(7) . 8_554
Si11 Na11 Si24 136.92(4) . 7_454
Si12 Na11 Si24 43.08(4) . 7_454
Si22 Na11 Si24 107.80(4) 7_454 7_454
Si22 Na11 Si24 107.78(4) . 7_454
Si22 Na11 Si24 179.59(9) 8_554 7_454
Si11 Na11 Si24 136.92(4) . .
Si12 Na11 Si24 43.08(4) . .
Si22 Na11 Si24 179.59(9) 7_454 .
Si22 Na11 Si24 107.80(4) . .
Si22 Na11 Si24 107.78(4) 8_554 .
Si24 Na11 Si24 72.53(7) 7_454 .
Si11 Na11 Si24 136.92(4) . 8_554
Si12 Na11 Si24 43.08(4) . 8_554
Si22 Na11 Si24 107.78(4) 7_454 8_554
Si22 Na11 Si24 179.59(9) . 8_554
Si22 Na11 Si24 107.80(4) 8_554 8_554
Si24 Na11 Si24 72.53(7) 7_454 8_554
Si24 Na11 Si24 72.53(7) . 8_554
Si11 Na11 Si36 108.24(6) . 7_454
Si12 Na11 Si36 71.76(6) . 7_454
Si22 Na11 Si36 68.48(5) 7_454 7_454
Si22 Na11 Si36 108.65(5) . 7_454
Si22 Na11 Si36 137.51(7) 8_554 7_454
Si24 Na11 Si36 42.30(5) 7_454 7_454
Si24 Na11 Si36 111.90(9) . 7_454
Si24 Na11 Si36 71.39(6) 8_554 7_454
Si11 Na11 Si36 108.24(6) . .
Si12 Na11 Si36 71.76(6) . .
Si22 Na11 Si36 137.51(7) 7_454 .
Si22 Na11 Si36 68.48(5) . .
Si22 Na11 Si36 108.65(5) 8_554 .
Si24 Na11 Si36 71.39(6) 7_454 .
Si24 Na11 Si36 42.30(5) . .
Si24 Na11 Si36 111.90(9) 8_554 .
Si36 Na11 Si36 110.67(6) 7_454 .
Si11 Na11 Si36 108.24(6) . 8_554
Si12 Na11 Si36 71.76(6) . 8_554
Si22 Na11 Si36 108.65(5) 7_454 8_554
Si22 Na11 Si36 137.51(7) . 8_554
Si22 Na11 Si36 68.48(5) 8_554 8_554
Si24 Na11 Si36 111.90(9) 7_454 8_554
Si24 Na11 Si36 71.39(6) . 8_554
Si24 Na11 Si36 42.30(5) 8_554 8_554
Si36 Na11 Si36 110.67(6) 7_454 8_554
Si36 Na11 Si36 110.67(6) . 8_554
Si11 Na11 Si34 70.66(6) . 8_554
Si12 Na11 Si34 109.34(6) . 8_554
Si22 Na11 Si34 110.51(9) 7_454 8_554
Si22 Na11 Si34 70.43(6) . 8_554
Si22 Na11 Si34 41.75(5) 8_554 8_554
Si24 Na11 Si34 138.43(7) 7_454 8_554
Si24 Na11 Si34 69.11(5) . 8_554
Si24 Na11 Si34 109.53(5) 8_554 8_554
Si36 Na11 Si34 178.88(13) 7_454 8_554
Si36 Na11 Si34 69.68(4) . 8_554
Si36 Na11 Si34 70.03(4) 8_554 8_554
Si12 Na12 Si11 179.11(6) 4_554 .
Si12 Na12 Si21 137.43(8) 4_554 .
Si11 Na12 Si21 42.04(6) . .
Si12 Na12 Si22 137.14(9) 4_554 8_554
Si11 Na12 Si22 42.49(4) . 8_554
Si21 Na12 Si22 71.10(5) . 8_554
Si12 Na12 Si24 43.29(4) 4_554 4_554
Si11 Na12 Si24 135.82(6) . 4_554
Si21 Na12 Si24 107.47(6) . 4_554
Si22 Na12 Si24 106.85(6) 8_554 4_554
Si12 Na12 Si24 43.26(4) 4_554 9
Si11 Na12 Si24 137.25(9) . 9
Si21 Na12 Si24 179.08(9) . 9
Si22 Na12 Si24 107.97(8) 8_554 9
Si24 Na12 Si24 72.68(6) 4_554 9
Si12 Na12 Si22 138.48(6) 4_554 .
Si11 Na12 Si22 42.40(4) . .
Si21 Na12 Si22 70.94(6) . .
Si22 Na12 Si22 71.91(6) 8_554 .
Si24 Na12 Si22 178.20(8) 4_554 .
Si24 Na12 Si22 108.89(5) 9 .
Si12 Na12 Si23 43.12(6) 4_554 4_554
Si11 Na12 Si23 137.23(9) . 4_554
Si21 Na12 Si23 108.16(8) . 4_554
Si22 Na12 Si23 179.11(8) 8_554 4_554
Si24 Na12 Si23 72.82(6) 4_554 4_554
Si24 Na12 Si23 72.77(6) 9 4_554
Si22 Na12 Si23 108.39(6) . 4_554
Si12 Na12 Si32 108.68(9) 4_554 7_454
Si11 Na12 Si32 71.35(7) . 7_454
Si21 Na12 Si32 42.40(5) . 7_454
Si22 Na12 Si32 110.82(8) 8_554 7_454
Si24 Na12 Si32 108.74(8) 4_554 7_454
Si24 Na12 Si32 138.48(8) 9 7_454
Si22 Na12 Si32 70.74(6) . 7_454
Si23 Na12 Si32 68.60(7) 4_554 7_454
Si12 Na12 Si31 109.49(8) 4_554 9
Si11 Na12 Si31 71.15(6) . 9
Si21 Na12 Si31 71.03(6) . 9
Si22 Na12 Si31 110.78(7) 8_554 9
Si24 Na12 Si31 138.97(9) 4_554 9
Si24 Na12 Si31 109.48(6) 9 9
Si22 Na12 Si31 41.65(5) . 9
Si23 Na12 Si31 69.29(6) 4_554 9
Si32 Na12 Si31 41.95(4) 7_454 9
Si12 Na12 Si33 110.17(7) 4_554 11
Si11 Na12 Si33 70.59(7) . 11
Si21 Na12 Si33 109.62(8) . 11
Si22 Na12 Si33 71.24(6) 8_554 11
Si24 Na12 Si33 139.51(9) 4_554 11
Si24 Na12 Si33 69.98(6) 9 11
Si22 Na12 Si33 41.60(5) . 11
Si23 Na12 Si33 109.56(6) 4_554 11
Si32 Na12 Si33 109.41(7) 7_454 11
Si31 Na12 Si33 70.20(5) 9 11
Si12 Na12 Si34 109.86(9) 4_554 8_554
Si11 Na12 Si34 70.36(7) . 8_554
Si21 Na12 Si34 109.66(8) . 8_554
Si22 Na12 Si34 41.88(5) 8_554 8_554
Si24 Na12 Si34 109.53(8) 4_554 8_554
Si24 Na12 Si34 69.47(7) 9 8_554
Si22 Na12 Si34 70.50(6) . 8_554
Si23 Na12 Si34 139.00(7) 4_554 8_554
Si32 Na12 Si34 138.55(9) 7_454 8_554
Si31 Na12 Si34 109.21(7) 9 8_554
Si33 Na12 Si34 41.76(4) 11 8_554
Na23 Na21 Na22 180.0(10) . 3_455
Na21 Na22 Na23 0.0(15) 3 3
Na21 Na22 Si38 126.44(8) 3 6
Na23 Na22 Si38 126.44(8) 3 6
Na21 Na22 Si38 126.44(8) 3 5
Na23 Na22 Si38 126.44(8) 3 5
Si38 Na22 Si38 88.33(12) 6 5
Na21 Na22 Si38 126.44(8) 3 .
Na23 Na22 Si38 126.44(8) 3 .
Si38 Na22 Si38 88.33(12) 6 .
Si38 Na22 Si38 88.33(12) 5 .
Na21 Na22 Si34 127.64(7) 3 5
Na23 Na22 Si34 127.64(7) 3 5
Si38 Na22 Si34 46.63(6) 6 5
Si38 Na22 Si34 47.48(7) 5 5
Si38 Na22 Si34 105.92(15) . 5
Na21 Na22 Si34 127.64(7) 3 .
Na23 Na22 Si34 127.64(7) 3 .
Si38 Na22 Si34 105.92(15) 6 .
Si38 Na22 Si34 46.63(6) 5 .
Si38 Na22 Si34 47.48(7) . .
Si34 Na22 Si34 86.59(11) 5 .
Na21 Na22 Si34 127.64(7) 3 6
Na23 Na22 Si34 127.64(7) 3 6
Si38 Na22 Si34 47.48(7) 6 6
Si38 Na22 Si34 105.92(15) 5 6
Si38 Na22 Si34 46.63(6) . 6
Si34 Na22 Si34 86.59(11) 5 6
Si34 Na22 Si34 86.59(11) . 6
Na21 Na23 Na22 0.0(16) . 3_455
Na21 Na23 Si21 180.0(16) . .
Na22 Na23 Si21 180.00(11) 3_455 .
Na21 Na23 Si32 132.79(8) . 8_554
Na22 Na23 Si32 132.79(8) 3_455 8_554
Si21 Na23 Si32 47.21(8) . 8_554
Na21 Na23 Si32 132.79(8) . .
Na22 Na23 Si32 132.79(8) 3_455 .
Si21 Na23 Si32 47.21(8) . .
Si32 Na23 Si32 78.93(12) 8_554 .
Na21 Na23 Si32 132.79(8) . 7_454
Na22 Na23 Si32 132.79(8) 3_455 7_454
Si21 Na23 Si32 47.21(8) . 7_454
Si32 Na23 Si32 78.93(12) 8_554 7_454
Si32 Na23 Si32 78.92(12) . 7_454
Na21 Na23 Si35 105.41(9) . .
Na22 Na23 Si35 105.41(9) 3_455 .
Si21 Na23 Si35 74.59(9) . .
Si32 Na23 Si35 118.60(15) 8_554 .
Si32 Na23 Si35 42.90(5) . .
Si32 Na23 Si35 73.27(8) 7_454 .
Na21 Na23 Si35 105.41(9) . 7_454
Na22 Na23 Si35 105.41(9) 3_455 7_454
Si21 Na23 Si35 74.59(9) . 7_454
Si32 Na23 Si35 73.27(8) 8_554 7_454
Si32 Na23 Si35 118.60(15) . 7_454
Si32 Na23 Si35 42.90(5) 7_454 7_454
Si35 Na23 Si35 113.21(8) . 7_454
Na21 Na23 Si35 105.41(9) . 8_554
Na22 Na23 Si35 105.41(9) 3_455 8_554
Si21 Na23 Si35 74.59(9) . 8_554
Si32 Na23 Si35 42.90(5) 8_554 8_554
Si32 Na23 Si35 73.27(8) . 8_554
Si32 Na23 Si35 118.60(15) 7_454 8_554
Si35 Na23 Si35 113.21(8) . 8_554
Si35 Na23 Si35 113.21(8) 7_454 8_554
Na21 Na23 Si37 104.38(9) . 5
Na22 Na23 Si37 104.38(9) 3_455 5
Si21 Na23 Si37 75.62(9) . 5
Si32 Na23 Si37 43.21(5) 8_554 5
Si32 Na23 Si37 119.37(15) . 5
Si32 Na23 Si37 74.47(7) 7_454 5
Si35 Na23 Si37 145.92(15) . 5
Si35 Na23 Si37 41.76(4) 7_454 5
Si35 Na23 Si37 73.72(5) 8_554 5
Na21 Na23 Si37 104.38(9) . 10_454
Na22 Na23 Si37 104.38(9) 3_455 10_454
Si21 Na23 Si37 75.62(9) . 10_454
Si32 Na23 Si37 74.47(7) 8_554 10_454
Si32 Na23 Si37 43.21(5) . 10_454
Si32 Na23 Si37 119.37(15) 7_454 10_454
Si35 Na23 Si37 73.72(5) . 10_454
Si35 Na23 Si37 145.92(15) 7_454 10_454
Si35 Na23 Si37 41.76(4) 8_554 10_454
Si37 Na23 Si37 114.05(7) 5 10_454
Na21 Na23 Si37 104.38(9) . 4_554
Na22 Na23 Si37 104.38(9) 3_455 4_554
Si21 Na23 Si37 75.62(9) . 4_554
Si32 Na23 Si37 119.37(15) 8_554 4_554
Si32 Na23 Si37 74.47(7) . 4_554
Si32 Na23 Si37 43.21(5) 7_454 4_554
Si35 Na23 Si37 41.76(4) . 4_554
Si35 Na23 Si37 73.72(5) 7_454 4_554
Si35 Na23 Si37 145.92(15) 8_554 4_554
Si37 Na23 Si37 114.05(7) 5 4_554
Si37 Na23 Si37 114.05(7) 10_454 4_554
Na33 Na31 Na33 109.4(9) 12_445 7_454
Na33 Na31 Na33 109.4(9) 12_445 4_544
Na33 Na31 Na33 109.4(9) 7_454 4_544
Na33 Na31 Na32 71.9(4) 12_445 6_455
Na33 Na31 Na32 64.2(4) 7_454 6_455
Na33 Na31 Na32 173.2(14) 4_544 6_455
Na33 Na31 Na32 64.2(4) 12_445 1_545
Na33 Na31 Na32 173.2(14) 7_454 1_545
Na33 Na31 Na32 71.9(4) 4_544 1_545
Na32 Na31 Na32 114.1(7) 6_455 1_545
Na33 Na31 Na32 173.2(14) 12_445 5_554
Na33 Na31 Na32 71.9(4) 7_454 5_554
Na33 Na31 Na32 64.2(4) 4_544 5_554
Na32 Na31 Na32 114.1(7) 6_455 5_554
Na32 Na31 Na32 114.1(7) 1_545 5_554
Na31 Na32 Na33 55.7(6) 1_565 12_455
Na31 Na32 Na33 52.2(5) 1_565 4_554
Na33 Na32 Na33 90.6(6) 12_455 4_554
Na31 Na32 Na32 32.9(4) 1_565 6_465
Na33 Na32 Na32 42.3(4) 12_455 6_465
Na33 Na32 Na32 85.1(3) 4_554 6_465
Na31 Na32 Na32 32.9(4) 1_565 5_564
Na33 Na32 Na32 88.5(4) 12_455 5_564
Na33 Na32 Na32 37.6(3) 4_554 5_564
Na32 Na32 Na32 60.0 6_465 5_564
Na31 Na32 Na33 3.3(7) 1_565 7_464
Na33 Na32 Na33 52.6(3) 12_455 7_464
Na33 Na32 Na33 52.9(3) 4_554 7_464
Na32 Na32 Na33 32.19(17) 6_465 7_464
Na32 Na32 Na33 35.90(17) 5_564 7_464
Na31 Na32 Si33 132.9(10) 1_565 .
Na33 Na32 Si33 92.4(3) 12_455 .
Na33 Na32 Si33 101.4(3) 4_554 .
Na32 Na32 Si33 134.6(3) 6_465 .
Na32 Na32 Si33 138.9(3) 5_564 .
Na33 Na32 Si33 130.2(2) 7_464 .
Na31 Na32 Si32 124.5(6) 1_565 .
Na33 Na32 Si32 176.7(4) 12_455 .
Na33 Na32 Si32 91.8(3) 4_554 .
Na32 Na32 Si32 135.70(18) 6_465 .
Na32 Na32 Si32 92.1(3) 5_564 .
Na33 Na32 Si32 127.7(2) 7_464 .
Si33 Na32 Si32 89.4(2) . .
Na31 Na32 Si35 133.5(5) 1_565 .
Na33 Na32 Si35 135.8(4) 12_455 .
Na33 Na32 Si35 81.4(3) 4_554 .
Na32 Na32 Si35 166.3(3) 6_465 .
Na32 Na32 Si35 108.7(4) 5_564 .
Na33 Na32 Si35 134.2(3) 7_464 .
Si33 Na32 Si35 48.00(11) . .
Si32 Na32 Si35 46.92(11) . .
Na31 Na32 Si37 122.6(10) 1_565 10_454
Na33 Na32 Si37 129.2(4) 12_455 10_454
Na33 Na32 Si37 130.6(4) 4_554 10_454
Na32 Na32 Si37 104.79(16) 6_465 10_454
Na32 Na32 Si37 106.77(14) 5_564 10_454
Na33 Na32 Si37 125.1(2) 7_464 10_454
Si33 Na32 Si37 104.3(2) . 10_454
Si32 Na32 Si37 47.57(11) . 10_454
Si35 Na32 Si37 85.45(19) . 10_454
Na31 Na32 Si31 121.8(6) 1_565 10_454
Na33 Na32 Si31 88.6(3) 12_455 10_454
Na33 Na32 Si31 172.2(4) 4_554 10_454
Na32 Na32 Si31 89.2(3) 6_465 10_454
Na32 Na32 Si31 134.7(2) 5_564 10_454
Na33 Na32 Si31 121.4(3) 7_464 10_454
Si33 Na32 Si31 86.37(19) . 10_454
Si32 Na32 Si31 88.67(19) . 10_454
Si35 Na32 Si31 104.5(2) . 10_454
Si37 Na32 Si31 46.26(11) 10_454 10_454
Na31 Na32 Si36 128.4(5) 1_565 12_455
Na33 Na32 Si36 72.9(3) 12_455 12_455
Na33 Na32 Si36 140.9(4) 4_554 12_455
Na32 Na32 Si36 103.3(4) 6_465 12_455
Na32 Na32 Si36 161.3(3) 5_564 12_455
Na33 Na32 Si36 125.4(2) 7_464 12_455
Si33 Na32 Si36 46.21(11) . 12_455
Si32 Na32 Si36 106.5(2) . 12_455
Si35 Na32 Si36 86.39(19) . 12_455
Si37 Na32 Si36 84.79(18) 10_454 12_455
Si31 Na32 Si36 45.85(11) 10_454 12_455
Na31 Na33 Na32 60.1(6) 4_554 11
Na31 Na33 Na32 55.9(5) 4_554 4_544
Na32 Na33 Na32 100.1(6) 11 4_544
Na31 Na33 Na33 35.3(5) 4_554 9
Na32 Na33 Na33 47.5(4) 11 9
Na32 Na33 Na33 91.0(4) 4_544 9
Na31 Na33 Na33 35.3(5) 4_554 10_554
Na32 Na33 Na33 95.3(4) 11 10_554
Na32 Na33 Na33 41.9(4) 4_544 10_554
Na33 Na33 Na33 60.0 9 10_554
Na31 Na33 Na32 3.5(7) 4_554 8_654
Na32 Na33 Na32 59.4(3) 11 8_654
Na32 Na33 Na32 59.0(3) 4_544 8_654
Na33 Na33 Na32 32.05(18) 9 8_654
Na33 Na33 Na32 36.04(18) 10_554 8_654
Na31 Na33 Si24 170.4(4) 4_554 .
Na32 Na33 Si24 128.7(4) 11 .
Na32 Na33 Si24 115.5(4) 4_544 .
Na33 Na33 Si24 152.1(3) 9 .
Na33 Na33 Si24 135.8(3) 10_554 .
Na32 Na33 Si24 171.9(3) 8_654 .
Na31 Na33 Si36 139.4(6) 4_554 .
Na32 Na33 Si36 79.6(4) 11 .
Na32 Na33 Si36 134.9(4) 4_544 .
Na33 Na33 Si36 117.7(3) 9 .
Na33 Na33 Si36 173.67(16) 10_554 .
Na32 Na33 Si36 139.0(2) 8_654 .
Si24 Na33 Si36 49.11(10) . .
Na31 Na33 Si38 130.5(10) 4_554 8_554
Na32 Na33 Si38 134.8(4) 11 8_554
Na32 Na33 Si38 122.0(4) 4_544 8_554
Na33 Na33 Si38 111.30(12) 9 8_554
Na33 Na33 Si38 105.13(16) 10_554 8_554
Na32 Na33 Si38 128.1(2) 8_654 8_554
Si24 Na33 Si38 48.05(10) . 8_554
Si36 Na33 Si38 81.19(15) . 8_554
Na31 Na33 Si35 124.6(5) 4_554 4_544
Na32 Na33 Si35 137.2(4) 11 4_544
Na32 Na33 Si35 68.7(3) 4_544 4_544
Na33 Na33 Si35 159.4(3) 9 4_544
Na33 Na33 Si35 100.4(3) 10_554 4_544
Na32 Na33 Si35 127.7(2) 8_654 4_544
Si24 Na33 Si35 47.05(10) . 4_544
Si36 Na33 Si35 81.11(14) . 4_544
Si38 Na33 Si35 78.37(14) 8_554 4_544
Na31 Na33 Si33 112.0(3) 4_554 11
Na32 Na33 Si33 61.9(3) 11 11
Na32 Na33 Si33 161.7(4) 4_544 11
Na33 Na33 Si33 79.1(3) 9 11
Na33 Na33 Si33 136.9(3) 10_554 11
Na32 Na33 Si33 109.4(2) 8_654 11
Si24 Na33 Si33 77.45(14) . 11
Si36 Na33 Si33 43.58(9) . 11
Si38 Na33 Si33 76.10(13) 8_554 11
Si35 Na33 Si33 121.47(18) 4_544 11
Na31 Na33 Si31 108.1(9) 4_554 2
Na32 Na33 Si31 65.6(3) 11 2
Na32 Na33 Si31 94.4(3) 4_544 2
Na33 Na33 Si31 112.8(2) 9 2
Na33 Na33 Si31 130.46(11) 10_554 2
Na32 Na33 Si31 110.0(2) 8_654 2
Si24 Na33 Si31 75.58(14) . 2
Si36 Na33 Si31 43.88(9) . 2
Si38 Na33 Si31 120.90(19) 8_554 2
Si35 Na33 Si31 74.01(12) 4_544 2
Si33 Na33 Si31 75.75(13) 11 2

loop_
_geom_bond_atom_site_label_1
_geom_bond_atom_site_label_2
_geom_bond_distance
_geom_bond_site_symmetry_2
Si11 Si21 2.316(3) .
Si11 Si22 2.3491(19) 7_454
Si11 Si22 2.3491(19) .
Si11 Si22 2.3491(19) 8_554
Si11 Na11 3.168(4) .
Si11 Na12 3.206(3) .
Si11 Na12 3.206(3) 7_454
Si11 Na12 3.206(3) 8_554
Si12 Si24 2.3887(19) .
Si12 Si24 2.3887(19) 7_454
Si12 Si24 2.3887(19) 8_554
Si12 Si23 2.392(4) .
Si12 Na12 3.191(3) 5_554
Si12 Na12 3.191(3) 4_544
Si12 Na12 3.191(3) 10_554
Si12 Na11 3.214(4) .
Si21 Si32 2.3836(19) 8_554
Si21 Si32 2.3836(19) .
Si21 Si32 2.3836(19) 7_454
Si21 Na23 2.853(6) .
Si21 Na12 3.249(3) 7_454
Si21 Na12 3.249(3) .
Si21 Na12 3.249(3) 8_554
Si22 Si33 2.359(2) 11
Si22 Si31 2.362(2) 9
Si22 Si34 2.372(2) .
Si22 Na12 3.274(3) 7_454
Si22 Na11 3.281(3) .
Si22 Na12 3.287(3) .
Si23 Si37 2.3808(19) .
Si23 Si37 2.3808(19) 8_554
Si23 Si37 2.3808(19) 7_454
Si23 Na12 3.312(3) 5_554
Si23 Na12 3.312(3) 10_554
Si23 Na12 3.312(3) 4_544
Si24 Si38 2.373(2) 8_554
Si24 Si35 2.385(2) 4_544
Si24 Si36 2.394(2) .
Si24 Na33 2.745(6) .
Si24 Na12 3.281(3) 4_544
Si24 Na12 3.285(3) 10_554
Si24 Na11 3.289(3) .
Si31 Si37 2.360(2) .
Si31 Si22 2.362(2) 10_554
Si31 Si36 2.378(2) 2_554
Si31 Si32 2.396(2) 3_554
Si31 Na32 3.027(7) 9_545
Si31 Na33 3.322(6) 2_554
Si31 Na12 3.354(3) 10_554
Si31 Na12 3.397(3) 3_554
Si32 Si35 2.363(2) .
Si32 Si31 2.396(2) 3_454
Si32 Si37 2.397(3) 10_454
Si32 Na32 2.963(7) .
Si32 Na23 3.077(4) .
Si32 Na12 3.339(3) 8_554
Si32 Na12 3.382(3) .
Si32 Na33 3.407(5) 4_554
Si33 Si22 2.359(2) 12_455
Si33 Si36 2.360(3) 12_455
Si33 Si34 2.393(2) 5_565
Si33 Si35 2.400(2) .
Si33 Na32 2.926(6) .
Si33 Na33 3.315(6) 12_455
Si33 Na12 3.354(3) 12_455
Si33 Na11 3.405(2) 2_465
Si34 Si38 2.361(3) 5
Si34 Si33 2.393(2) 6_455
Si34 Si38 2.402(3) .
Si34 Na22 3.023(3) .
Si34 Na33 3.334(5) 7_454
Si34 Na12 3.361(3) 7_454
Si34 Na11 3.372(2) .
Si34 Na33 3.518(6) 12_445
Si35 Si24 2.385(2) 4_554
Si35 Si37 2.400(2) 4_554
Si35 Na32 2.973(7) .
Si35 Na33 3.155(6) 4_554
Si35 Na23 3.348(2) .
Si35 Na12 3.375(3) 12_455
Si35 Na12 3.403(3) .
Si36 Si33 2.360(3) 11
Si36 Si31 2.378(2) 2
Si36 Si38 2.401(2) .
Si36 Na33 2.990(6) .
Si36 Na32 3.077(7) 11
Si36 Na11 3.344(2) .
Si36 Na12 3.412(3) 4_544
Si37 Si32 2.397(3) 9_545
Si37 Si35 2.400(2) 4_544
Si37 Na32 2.980(7) 9_545
Si37 Na12 3.364(3) 10_554
Si37 Na23 3.386(2) 4_544
Si37 Na12 3.442(3) 4_544
Si38 Si34 2.361(3) 6
Si38 Si24 2.373(2) 7_454
Si38 Na22 2.940(3) .
Si38 Na33 3.046(6) 7_454
Si38 Na12 3.361(3) 4_544
Si38 Na11 3.399(2) .
Na11 Si22 3.281(3) 7_454
Na11 Si22 3.281(3) 8_554
Na11 Si24 3.289(3) 7_454
Na11 Si24 3.289(3) 8_554
Na11 Si36 3.344(2) 7_454
Na11 Si36 3.344(2) 8_554
Na11 Si34 3.372(2) 8_554
Na12 Si12 3.191(3) 4_554
Na12 Si22 3.274(3) 8_554
Na12 Si24 3.281(3) 4_554
Na12 Si24 3.285(3) 9
Na12 Si23 3.312(3) 4_554
Na12 Si32 3.339(3) 7_454
Na12 Si31 3.354(3) 9
Na12 Si33 3.354(3) 11
Na12 Si34 3.361(3) 8_554
Na21 Na23 1.34(3) .
Na21 Na22 1.42(3) 3_455
Na22 Na21 1.42(3) 3
Na22 Na23 2.767(6) 3
Na22 Si38 2.940(3) 6
Na22 Si38 2.940(3) 5
Na22 Si34 3.023(3) 5
Na22 Si34 3.023(3) 6
Na23 Na22 2.767(6) 3_455
Na23 Si32 3.077(4) 8_554
Na23 Si32 3.077(4) 7_454
Na23 Si35 3.348(2) 7_454
Na23 Si35 3.348(2) 8_554
Na23 Si37 3.386(2) 5
Na23 Si37 3.386(2) 10_454
Na23 Si37 3.386(2) 4_554
Na31 Na33 1.323(10) 12_445
Na31 Na33 1.323(10) 7_454
Na31 Na33 1.323(10) 4_544
Na31 Na32 1.388(9) 6_455
Na31 Na32 1.388(9) 1_545
Na31 Na32 1.388(9) 5_554
Na32 Na31 1.388(9) 1_565
Na32 Na33 1.442(8) 12_455
Na32 Na33 1.593(8) 4_554
Na32 Na32 2.329(12) 6_465
Na32 Na32 2.329(12) 5_564
Na32 Na33 2.706(9) 7_464
Na32 Si37 2.980(7) 10_454
Na32 Si31 3.027(7) 10_454
Na32 Si36 3.077(7) 12_455
Na33 Na31 1.323(10) 4_554
Na33 Na32 1.442(8) 11
Na33 Na32 1.593(8) 4_544
Na33 Na33 2.160(10) 9
Na33 Na33 2.160(10) 10_554
Na33 Na32 2.706(9) 8_654
Na33 Si38 3.046(6) 8_554
Na33 Si35 3.155(6) 4_544
Na33 Si33 3.315(6) 11
Na33 Si31 3.322(6) 2
